data_1565564
loop_
_publ_author_name
'Liu, Bin'
'Jin, Hong'
'Kuang, Ze-An'
'Chen, Xin'
'Meng, Yin-Shan'
'Lin, Shijing'
'Liu, Shan-Shan'

_publ_section_title
;
 Bifunctional sulfur-ligated erbium complex: Crystal structure, magnetic
 and luminescent properties
;
_journal_name_full 'Inorganica Chimica Acta'
_journal_page_first 119297
_journal_paper_doi 10.1016/j.ica.2019.119297
_journal_volume 501
_journal_year 2020
_chemical_formula_sum 'C47 H40 N3 O4 S2 Tb'
_chemical_formula_weight 933.86
_space_group_crystal_system monoclinic
_space_group_IT_number 14
_space_group_name_Hall '-P 2ybc'
_space_group_name_H-M_alt 'P 1 21/c 1'
_atom_sites_solution_hydrogens geom
_audit_creation_method SHELXL-2014/7
_cell_angle_alpha 90
_cell_angle_beta 106.864(2)
_cell_angle_gamma 90
_cell_formula_units_Z 4
_cell_length_a 12.0674(2)
_cell_length_b 20.5884(3)
_cell_length_c 17.6815(3)
_cell_measurement_reflns_used 14342
_cell_measurement_temperature 180.00(10)
_cell_measurement_theta_max 29.3890
_cell_measurement_theta_min 2.5390
_cell_volume 4204.03(13)
_computing_structure_refinement 'SHELXL-2014/7 (Sheldrick, 2014)'
_diffrn_ambient_environment N~2~
_diffrn_ambient_temperature 180.00(10)
_diffrn_detector 'CCD plate'
_diffrn_measured_fraction_theta_full 0.999
_diffrn_measured_fraction_theta_max 0.997
_diffrn_measurement_device 'four-circle diffractometer'
_diffrn_measurement_device_type 'XtaLAB AFC12 (RINC): Kappa single'
_diffrn_radiation_monochromator graphite
_diffrn_radiation_probe x-ray
_diffrn_radiation_type 'Mo K\a'
_diffrn_radiation_wavelength 0.71073
_diffrn_reflns_av_R_equivalents 0.0278
_diffrn_reflns_av_unetI/netI 0.0304
_diffrn_reflns_Laue_measured_fraction_full 0.999
_diffrn_reflns_Laue_measured_fraction_max 0.997
_diffrn_reflns_limit_h_max 13
_diffrn_reflns_limit_h_min -15
_diffrn_reflns_limit_k_max 26
_diffrn_reflns_limit_k_min -25
_diffrn_reflns_limit_l_max 22
_diffrn_reflns_limit_l_min -22
_diffrn_reflns_number 34185
_diffrn_reflns_point_group_measured_fraction_full 0.999
_diffrn_reflns_point_group_measured_fraction_max 0.997
_diffrn_reflns_theta_full 25.242
_diffrn_reflns_theta_max 27.485
_diffrn_reflns_theta_min 2.075
_diffrn_source 'fine-focus sealed X-ray tube'
_diffrn_source_type 'Enhance (Mo) X-ray Source'
_exptl_absorpt_coefficient_mu 1.829
_exptl_absorpt_correction_T_max 1.00000
_exptl_absorpt_correction_T_min 0.83891
_exptl_absorpt_correction_type multi-scan
_exptl_absorpt_process_details
;
CrysAlisPro 1.171.39.29a (Rigaku Oxford Diffraction, 2015)
Empirical absorption correction using spherical harmonics,
 implemented in SCALE3 ABSPACK scaling algorithm.
;
_exptl_crystal_colour 'light yellow'
_exptl_crystal_density_diffrn 1.475
_exptl_crystal_description plate-like
_exptl_crystal_F_000 1888
_exptl_crystal_size_max 0.25
_exptl_crystal_size_mid 0.15
_exptl_crystal_size_min 0.05
_refine_diff_density_max 0.607
_refine_diff_density_min -0.493
_refine_diff_density_rms 0.069
_refine_ls_extinction_coef .
_refine_ls_extinction_method none
_refine_ls_goodness_of_fit_ref 1.036
_refine_ls_hydrogen_treatment constr
_refine_ls_matrix_type full
_refine_ls_number_parameters 516
_refine_ls_number_reflns 9603
_refine_ls_number_restraints 0
_refine_ls_restrained_S_all 1.036
_refine_ls_R_factor_all 0.0348
_refine_ls_R_factor_gt 0.0254
_refine_ls_shift/su_max 0.003
_refine_ls_shift/su_mean 0.000
_refine_ls_structure_factor_coef Fsqd
_refine_ls_weighting_details 'w=1/[\s^2^(Fo^2^)+(0.0277P)^2^+1.5756P] where P=(Fo^2^+2Fc^2^)/3'
_refine_ls_weighting_scheme calc
_refine_ls_wR_factor_gt 0.0591
_refine_ls_wR_factor_ref 0.0629
_reflns_Friedel_coverage 0.000
_reflns_Friedel_fraction_full .
_reflns_Friedel_fraction_max .
_reflns_number_gt 7987
_reflns_number_total 9603
_reflns_threshold_expression 'I > 2\s(I)'
_cod_data_source_file Tb.cif
_cod_data_source_block 3
_cod_original_cell_volume 4204.03(12)
_cod_original_sg_symbol_H-M 'P 21/c'
_cod_database_code 1565564
_shelx_shelxl_version_number 2014/7
_shelx_space_group_comment
;
The symmetry employed for this shelxl refinement is uniquely defined
by the following loop, which should always be used as a source of
symmetry information in preference to the above space-group names.
They are only intended as comments.
;

loop_
_space_group_symop_operation_xyz
'x, y, z'
'-x, y+1/2, -z+1/2'
'-x, -y, -z'
'x, -y-1/2, z-1/2'

loop_
_atom_site_label
_atom_site_type_symbol
_atom_site_fract_x
_atom_site_fract_y
_atom_site_fract_z
_atom_site_U_iso_or_equiv
_atom_site_adp_type
_atom_site_occupancy
_atom_site_site_symmetry_order
_atom_site_calc_flag
_atom_site_refinement_flags_posn
_atom_site_refinement_flags_adp
_atom_site_refinement_flags_occupancy
_atom_site_disorder_assembly
_atom_site_disorder_group
Tb1 Tb 0.57367(2) 0.25491(2) 0.75500(2) 0.02435(4) Uani 1 1 d . . . . .
S1 S 0.33455(5) 0.21770(3) 0.69040(4) 0.03034(13) Uani 1 1 d . . . . .
S2 S 0.40180(5) 0.35538(3) 0.71294(4) 0.03532(14) Uani 1 1 d . . . . .
O1 O 0.67019(14) 0.34217(8) 0.82722(10) 0.0359(4) Uani 1 1 d . . . . .
O2 O 0.76374(15) 0.22331(8) 0.80791(10) 0.0379(4) Uani 1 1 d . . . . .
O3 O 0.64451(14) 0.30935(7) 0.66314(9) 0.0327(4) Uani 1 1 d . . . . .
O4 O 0.58937(14) 0.18133(7) 0.66120(9) 0.0318(4) Uani 1 1 d . . . . .
N1 N 0.18318(18) 0.31539(10) 0.65437(12) 0.0381(5) Uani 1 1 d . . . . .
N2 N 0.50659(18) 0.25259(8) 0.88093(11) 0.0278(4) Uani 1 1 d . . . . .
N3 N 0.56829(16) 0.14349(8) 0.81878(11) 0.0283(4) Uani 1 1 d . . . . .
C1 C 0.2950(2) 0.29820(11) 0.68348(13) 0.0301(5) Uani 1 1 d . . . . .
C2 C 0.1478(3) 0.38392(13) 0.64571(19) 0.0563(8) Uani 1 1 d . . . . .
H2A H 0.0797 0.3885 0.6005 0.068 Uiso 1 1 calc R U . . .
H2B H 0.2093 0.4097 0.6358 0.068 Uiso 1 1 calc R U . . .
C3 C 0.1209(3) 0.40949(17) 0.7191(2) 0.0861(12) Uani 1 1 d . . . . .
H3A H 0.1018 0.4548 0.7123 0.129 Uiso 1 1 calc R U . . .
H3B H 0.1873 0.4039 0.7642 0.129 Uiso 1 1 calc R U . . .
H3C H 0.0565 0.3860 0.7270 0.129 Uiso 1 1 calc R U . . .
C4 C 0.0899(2) 0.26757(14) 0.62823(17) 0.0452(6) Uani 1 1 d . . . . .
H4A H 0.0202 0.2845 0.6377 0.054 Uiso 1 1 calc R U . . .
H4B H 0.1114 0.2282 0.6591 0.054 Uiso 1 1 calc R U . . .
C5 C 0.0651(3) 0.25140(15) 0.5411(2) 0.0634(9) Uani 1 1 d . . . . .
H5A H 0.0456 0.2905 0.5104 0.095 Uiso 1 1 calc R U . . .
H5B H 0.0014 0.2215 0.5258 0.095 Uiso 1 1 calc R U . . .
H5C H 0.1324 0.2321 0.5320 0.095 Uiso 1 1 calc R U . . .
C6 C 0.4827(2) 0.30620(12) 0.91483(14) 0.0347(5) Uani 1 1 d . . . . .
H6 H 0.5022 0.3461 0.8977 0.042 Uiso 1 1 calc R U . . .
C7 C 0.4293(2) 0.30518(13) 0.97545(15) 0.0402(6) Uani 1 1 d . . . . .
H7 H 0.4136 0.3438 0.9976 0.048 Uiso 1 1 calc R U . . .
C8 C 0.4008(2) 0.24714(12) 1.00165(15) 0.0413(7) Uani 1 1 d . . . . .
H8 H 0.3654 0.2459 1.0419 0.050 Uiso 1 1 calc R U . . .
C9 C 0.4249(2) 0.18920(12) 0.96783(14) 0.0346(5) Uani 1 1 d . . . . .
C10 C 0.3958(2) 0.12607(14) 0.99038(15) 0.0444(6) Uani 1 1 d . . . . .
H10 H 0.3587 0.1225 1.0295 0.053 Uiso 1 1 calc R U . . .
C11 C 0.4209(2) 0.07197(13) 0.95623(16) 0.0433(6) Uani 1 1 d . . . . .
H11 H 0.3987 0.0318 0.9710 0.052 Uiso 1 1 calc R U . . .
C12 C 0.4810(2) 0.07496(11) 0.89778(14) 0.0347(5) Uani 1 1 d . . . . .
C13 C 0.50928(19) 0.13640(10) 0.87278(13) 0.0277(5) Uani 1 1 d . . . . .
C14 C 0.47912(19) 0.19435(11) 0.90744(13) 0.0271(5) Uani 1 1 d . . . . .
C15 C 0.5176(2) 0.01985(11) 0.86455(15) 0.0428(6) Uani 1 1 d . . . . .
H15 H 0.4974 -0.0215 0.8770 0.051 Uiso 1 1 calc R U . . .
C16 C 0.5829(2) 0.02750(11) 0.81407(15) 0.0419(6) Uani 1 1 d . . . . .
H16 H 0.6114 -0.0086 0.7941 0.050 Uiso 1 1 calc R U . . .
C17 C 0.6067(2) 0.08998(11) 0.79258(14) 0.0361(6) Uani 1 1 d . . . . .
H17 H 0.6518 0.0944 0.7582 0.043 Uiso 1 1 calc R U . . .
C18 C 0.7716(2) 0.36215(11) 0.83485(14) 0.0347(5) Uani 1 1 d . . . . .
C19 C 0.7901(2) 0.43399(12) 0.84794(16) 0.0390(6) Uani 1 1 d . . . . .
C20 C 0.6934(2) 0.47452(12) 0.82863(16) 0.0435(6) Uani 1 1 d . . . . .
H20 H 0.6199 0.4566 0.8088 0.052 Uiso 1 1 calc R U . . .
C21 C 0.7056(3) 0.54110(13) 0.83860(18) 0.0520(7) Uani 1 1 d . . . . .
H21 H 0.6405 0.5677 0.8249 0.062 Uiso 1 1 calc R U . . .
C22 C 0.8140(3) 0.56790(13) 0.8688(2) 0.0600(9) Uani 1 1 d . . . . .
H22 H 0.8221 0.6126 0.8760 0.072 Uiso 1 1 calc R U . . .
C23 C 0.9097(3) 0.52873(14) 0.8882(2) 0.0661(10) Uani 1 1 d . . . . .
H23 H 0.9827 0.5470 0.9088 0.079 Uiso 1 1 calc R U . . .
C24 C 0.8991(2) 0.46204(14) 0.8776(2) 0.0569(8) Uani 1 1 d . . . . .
H24 H 0.9649 0.4360 0.8903 0.068 Uiso 1 1 calc R U . . .
C25 C 0.8630(2) 0.32292(12) 0.82918(16) 0.0409(6) Uani 1 1 d . . . . .
H25 H 0.9337 0.3428 0.8334 0.049 Uiso 1 1 calc R U . . .
C26 C 0.8554(2) 0.25547(11) 0.81758(15) 0.0353(6) Uani 1 1 d . . . . .
C27 C 0.9604(2) 0.21777(13) 0.81443(15) 0.0386(6) Uani 1 1 d . . . . .
C28 C 1.0717(2) 0.24377(14) 0.83530(17) 0.0480(7) Uani 1 1 d . . . . .
H28 H 1.0839 0.2863 0.8535 0.058 Uiso 1 1 calc R U . . .
C29 C 1.1638(3) 0.20696(18) 0.82912(17) 0.0573(8) Uani 1 1 d . . . . .
H29 H 1.2376 0.2251 0.8421 0.069 Uiso 1 1 calc R U . . .
C30 C 1.1477(3) 0.14369(17) 0.80390(18) 0.0612(9) Uani 1 1 d . . . . .
H30 H 1.2107 0.1190 0.8005 0.073 Uiso 1 1 calc R U . . .
C31 C 1.0385(3) 0.11659(15) 0.7836(2) 0.0641(9) Uani 1 1 d . . . . .
H31 H 1.0276 0.0736 0.7667 0.077 Uiso 1 1 calc R U . . .
C32 C 0.9449(3) 0.15382(14) 0.78839(19) 0.0528(7) Uani 1 1 d . . . . .
H32 H 0.8711 0.1358 0.7741 0.063 Uiso 1 1 calc R U . . .
C33 C 0.69732(19) 0.29238(11) 0.61413(13) 0.0298(5) Uani 1 1 d . . . . .
C34 C 0.74898(19) 0.34613(11) 0.57786(14) 0.0308(5) Uani 1 1 d . . . . .
C35 C 0.7699(2) 0.40550(12) 0.61635(16) 0.0408(6) Uani 1 1 d . . . . .
H35 H 0.7515 0.4113 0.6635 0.049 Uiso 1 1 calc R U . . .
C36 C 0.8182(3) 0.45649(13) 0.58496(18) 0.0503(7) Uani 1 1 d . . . . .
H36 H 0.8328 0.4960 0.6115 0.060 Uiso 1 1 calc R U . . .
C37 C 0.8443(2) 0.44862(14) 0.51500(18) 0.0500(7) Uani 1 1 d . . . . .
H37 H 0.8763 0.4829 0.4942 0.060 Uiso 1 1 calc R U . . .
C38 C 0.8231(2) 0.39018(14) 0.47552(17) 0.0460(7) Uani 1 1 d . . . . .
H38 H 0.8406 0.3851 0.4280 0.055 Uiso 1 1 calc R U . . .
C39 C 0.7757(2) 0.33892(12) 0.50669(15) 0.0377(6) Uani 1 1 d . . . . .
H39 H 0.7617 0.2995 0.4799 0.045 Uiso 1 1 calc R U . . .
C40 C 0.7109(2) 0.22785(11) 0.59314(15) 0.0332(5) Uani 1 1 d . . . . .
H40 H 0.7588 0.2195 0.5615 0.040 Uiso 1 1 calc R U . . .
C41 C 0.6562(2) 0.17557(11) 0.61731(13) 0.0301(5) Uani 1 1 d . . . . .
C42 C 0.6722(2) 0.10731(11) 0.59210(14) 0.0331(5) Uani 1 1 d . . . . .
C43 C 0.7599(3) 0.08932(13) 0.56030(19) 0.0537(8) Uani 1 1 d . . . . .
H43 H 0.8100 0.1207 0.5511 0.064 Uiso 1 1 calc R U . . .
C44 C 0.7735(3) 0.02486(15) 0.5421(2) 0.0648(9) Uani 1 1 d . . . . .
H44 H 0.8322 0.0134 0.5203 0.078 Uiso 1 1 calc R U . . .
C45 C 0.7017(3) -0.02193(14) 0.5559(2) 0.0602(9) Uani 1 1 d . . . . .
H45 H 0.7135 -0.0653 0.5456 0.072 Uiso 1 1 calc R U . . .
C46 C 0.6121(3) -0.00477(13) 0.58498(18) 0.0560(8) Uani 1 1 d . . . . .
H46 H 0.5614 -0.0363 0.5931 0.067 Uiso 1 1 calc R U . . .
C47 C 0.5974(3) 0.05958(12) 0.60213(16) 0.0458(7) Uani 1 1 d . . . . .
H47 H 0.5357 0.0710 0.6209 0.055 Uiso 1 1 calc R U . . .

loop_
_atom_site_aniso_label
_atom_site_aniso_U_11
_atom_site_aniso_U_22
_atom_site_aniso_U_33
_atom_site_aniso_U_23
_atom_site_aniso_U_13
_atom_site_aniso_U_12
Tb1 0.02528(7) 0.02223(6) 0.02785(6) 0.00050(4) 0.01134(5) 0.00137(4)
S1 0.0310(3) 0.0246(3) 0.0367(3) 0.0015(2) 0.0119(3) -0.0016(2)
S2 0.0350(3) 0.0221(3) 0.0485(4) 0.0030(2) 0.0117(3) 0.0022(2)
O1 0.0286(9) 0.0365(9) 0.0454(10) -0.0054(7) 0.0154(8) -0.0029(7)
O2 0.0343(10) 0.0368(9) 0.0446(11) 0.0031(8) 0.0148(8) 0.0037(8)
O3 0.0383(10) 0.0298(8) 0.0344(9) 0.0020(7) 0.0173(8) 0.0009(7)
O4 0.0366(9) 0.0296(8) 0.0332(9) -0.0019(7) 0.0167(8) -0.0015(7)
N1 0.0308(12) 0.0389(11) 0.0417(12) 0.0010(9) 0.0058(10) 0.0083(9)
N2 0.0314(11) 0.0269(10) 0.0262(10) -0.0017(7) 0.0102(8) 0.0024(8)
N3 0.0325(11) 0.0242(9) 0.0288(10) 0.0004(7) 0.0094(9) 0.0031(8)
C1 0.0362(13) 0.0300(11) 0.0266(12) 0.0018(9) 0.0132(10) 0.0025(10)
C2 0.0448(17) 0.0452(16) 0.070(2) 0.0050(14) 0.0027(16) 0.0184(14)
C3 0.086(3) 0.070(2) 0.100(3) -0.021(2) 0.023(2) 0.037(2)
C4 0.0294(14) 0.0571(16) 0.0469(17) -0.0018(13) 0.0078(13) 0.0039(13)
C5 0.050(2) 0.080(2) 0.0503(19) -0.0074(15) -0.0003(16) 0.0017(15)
C6 0.0376(14) 0.0342(12) 0.0317(13) -0.0058(10) 0.0090(11) 0.0031(11)
C7 0.0388(15) 0.0496(15) 0.0321(13) -0.0124(12) 0.0101(12) 0.0087(12)
C8 0.0338(14) 0.0652(19) 0.0271(13) -0.0029(11) 0.0121(11) 0.0038(12)
C9 0.0289(13) 0.0488(14) 0.0265(12) 0.0028(11) 0.0084(10) 0.0010(11)
C10 0.0395(15) 0.0629(18) 0.0336(14) 0.0146(12) 0.0149(12) -0.0031(13)
C11 0.0425(16) 0.0454(15) 0.0399(15) 0.0155(12) 0.0087(13) -0.0091(12)
C12 0.0367(14) 0.0334(12) 0.0282(12) 0.0087(10) 0.0004(11) -0.0026(11)
C13 0.0283(12) 0.0281(11) 0.0233(11) 0.0042(9) 0.0019(9) 0.0002(9)
C14 0.0252(12) 0.0336(12) 0.0213(11) 0.0030(9) 0.0046(9) 0.0008(9)
C15 0.0587(18) 0.0256(12) 0.0363(14) 0.0085(10) 0.0014(13) -0.0043(12)
C16 0.0594(18) 0.0250(12) 0.0364(14) 0.0008(10) 0.0062(13) 0.0049(11)
C17 0.0467(16) 0.0286(12) 0.0329(13) 0.0015(10) 0.0112(12) 0.0062(11)
C18 0.0320(14) 0.0356(12) 0.0350(13) 0.0015(10) 0.0077(11) -0.0030(11)
C19 0.0313(14) 0.0379(13) 0.0454(15) 0.0056(11) 0.0071(12) -0.0037(11)
C20 0.0305(14) 0.0405(14) 0.0553(17) 0.0055(12) 0.0058(13) -0.0045(11)
C21 0.0412(16) 0.0381(14) 0.071(2) 0.0146(14) 0.0081(15) 0.0013(12)
C22 0.0518(19) 0.0319(14) 0.088(2) 0.0156(15) 0.0063(18) -0.0070(13)
C23 0.0420(18) 0.0423(16) 0.102(3) 0.0136(16) 0.0025(18) -0.0150(14)
C24 0.0338(15) 0.0444(16) 0.086(2) 0.0111(15) 0.0063(16) -0.0034(13)
C25 0.0273(13) 0.0443(14) 0.0505(16) 0.0048(12) 0.0107(12) -0.0010(11)
C26 0.0274(13) 0.0476(15) 0.0299(13) 0.0066(10) 0.0067(10) 0.0074(11)
C27 0.0316(14) 0.0524(15) 0.0329(14) 0.0105(11) 0.0111(11) 0.0101(12)
C28 0.0289(14) 0.077(2) 0.0359(15) 0.0035(13) 0.0059(12) 0.0110(13)
C29 0.0331(16) 0.098(3) 0.0410(17) 0.0065(16) 0.0111(13) 0.0161(16)
C30 0.0453(19) 0.090(2) 0.0546(19) 0.0234(17) 0.0245(16) 0.0342(18)
C31 0.060(2) 0.0571(18) 0.085(3) 0.0151(17) 0.0379(19) 0.0245(16)
C32 0.0426(17) 0.0542(17) 0.066(2) 0.0126(15) 0.0232(15) 0.0105(14)
C33 0.0251(12) 0.0346(12) 0.0285(12) 0.0025(9) 0.0060(10) 0.0007(10)
C34 0.0227(12) 0.0338(12) 0.0356(13) 0.0069(10) 0.0080(10) 0.0023(10)
C35 0.0422(15) 0.0388(13) 0.0441(16) 0.0046(11) 0.0168(13) 0.0017(12)
C36 0.0500(18) 0.0362(14) 0.065(2) 0.0066(13) 0.0169(15) -0.0038(13)
C37 0.0397(16) 0.0501(16) 0.0618(19) 0.0229(14) 0.0172(14) -0.0030(13)
C38 0.0377(15) 0.0606(17) 0.0422(16) 0.0154(13) 0.0157(13) -0.0002(13)
C39 0.0316(13) 0.0460(14) 0.0369(14) 0.0064(11) 0.0119(11) -0.0008(11)
C40 0.0324(13) 0.0345(12) 0.0377(14) -0.0001(10) 0.0178(11) 0.0028(11)
C41 0.0296(13) 0.0334(12) 0.0272(12) -0.0023(9) 0.0078(10) 0.0026(10)
C42 0.0359(14) 0.0326(12) 0.0295(13) -0.0037(10) 0.0076(11) 0.0024(10)
C43 0.0455(17) 0.0424(15) 0.081(2) -0.0157(15) 0.0307(17) -0.0021(13)
C44 0.0496(19) 0.0533(18) 0.097(3) -0.0295(18) 0.0300(19) 0.0040(15)
C45 0.063(2) 0.0367(15) 0.079(2) -0.0207(15) 0.0171(18) 0.0017(15)
C46 0.073(2) 0.0366(14) 0.063(2) -0.0114(13) 0.0273(17) -0.0101(14)
C47 0.0553(18) 0.0381(14) 0.0505(17) -0.0074(12) 0.0257(14) -0.0034(13)

loop_
_atom_type_symbol
_atom_type_description
_atom_type_scat_dispersion_real
_atom_type_scat_dispersion_imag
_atom_type_scat_source
C C 0.0033 0.0016 'International Tables Vol C Tables 4.2.6.8 and 6.1.1.4'
H H 0.0000 0.0000 'International Tables Vol C Tables 4.2.6.8 and 6.1.1.4'
N N 0.0061 0.0033 'International Tables Vol C Tables 4.2.6.8 and 6.1.1.4'
O O 0.0106 0.0060 'International Tables Vol C Tables 4.2.6.8 and 6.1.1.4'
S S 0.1246 0.1234 'International Tables Vol C Tables 4.2.6.8 and 6.1.1.4'
Tb Tb -0.1723 4.1537 'International Tables Vol C Tables 4.2.6.8 and 6.1.1.4'

loop_
_geom_angle_atom_site_label_1
_geom_angle_atom_site_label_2
_geom_angle_atom_site_label_3
_geom_angle
_geom_angle_site_symmetry_1
_geom_angle_site_symmetry_3
O4 Tb1 O2 79.98(6) . .
O4 Tb1 O1 141.06(6) . .
O2 Tb1 O1 73.31(6) . .
O4 Tb1 O3 71.93(5) . .
O2 Tb1 O3 84.01(6) . .
O1 Tb1 O3 77.49(6) . .
O4 Tb1 N3 75.24(5) . .
O2 Tb1 N3 73.64(6) . .
O1 Tb1 N3 121.65(6) . .
O3 Tb1 N3 142.91(5) . .
O4 Tb1 N2 136.37(5) . .
O2 Tb1 N2 99.72(6) . .
O1 Tb1 N2 76.81(6) . .
O3 Tb1 N2 151.69(5) . .
N3 Tb1 N2 63.25(5) . .
O4 Tb1 S2 119.58(4) . .
O2 Tb1 S2 150.18(4) . .
O1 Tb1 S2 78.09(4) . .
O3 Tb1 S2 81.74(4) . .
N3 Tb1 S2 130.53(4) . .
N2 Tb1 S2 81.54(4) . .
O4 Tb1 S1 79.70(4) . .
O2 Tb1 S1 148.19(4) . .
O1 Tb1 S1 135.32(4) . .
O3 Tb1 S1 112.28(4) . .
N3 Tb1 S1 77.67(4) . .
N2 Tb1 S1 78.96(5) . .
S2 Tb1 S1 61.560(17) . .
C1 S1 Tb1 89.83(8) . .
C1 S2 Tb1 90.38(8) . .
C18 O1 Tb1 129.07(15) . .
C26 O2 Tb1 129.71(15) . .
C33 O3 Tb1 134.77(14) . .
C41 O4 Tb1 134.43(14) . .
C1 N1 C4 122.5(2) . .
C1 N1 C2 121.4(2) . .
C4 N1 C2 116.0(2) . .
C6 N2 C14 118.0(2) . .
C6 N2 Tb1 122.54(15) . .
C14 N2 Tb1 118.77(13) . .
C17 N3 C13 117.66(19) . .
C17 N3 Tb1 122.13(15) . .
C13 N3 Tb1 119.46(13) . .
N1 C1 S2 121.26(17) . .
N1 C1 S1 120.51(18) . .
S2 C1 S1 118.23(14) . .
N1 C2 C3 111.8(3) . .
N1 C2 H2A 109.3 . .
C3 C2 H2A 109.3 . .
N1 C2 H2B 109.3 . .
C3 C2 H2B 109.3 . .
H2A C2 H2B 107.9 . .
C2 C3 H3A 109.5 . .
C2 C3 H3B 109.5 . .
H3A C3 H3B 109.5 . .
C2 C3 H3C 109.5 . .
H3A C3 H3C 109.5 . .
H3B C3 H3C 109.5 . .
N1 C4 C5 112.0(2) . .
N1 C4 H4A 109.2 . .
C5 C4 H4A 109.2 . .
N1 C4 H4B 109.2 . .
C5 C4 H4B 109.2 . .
H4A C4 H4B 107.9 . .
C4 C5 H5A 109.5 . .
C4 C5 H5B 109.5 . .
H5A C5 H5B 109.5 . .
C4 C5 H5C 109.5 . .
H5A C5 H5C 109.5 . .
H5B C5 H5C 109.5 . .
N2 C6 C7 122.8(2) . .
N2 C6 H6 118.6 . .
C7 C6 H6 118.6 . .
C8 C7 C6 119.4(2) . .
C8 C7 H7 120.3 . .
C6 C7 H7 120.3 . .
C7 C8 C9 119.8(2) . .
C7 C8 H8 120.1 . .
C9 C8 H8 120.1 . .
C8 C9 C14 117.3(2) . .
C8 C9 C10 123.7(2) . .
C14 C9 C10 119.0(2) . .
C11 C10 C9 121.5(2) . .
C11 C10 H10 119.3 . .
C9 C10 H10 119.3 . .
C10 C11 C12 121.2(2) . .
C10 C11 H11 119.4 . .
C12 C11 H11 119.4 . .
C15 C12 C13 117.2(2) . .
C15 C12 C11 123.8(2) . .
C13 C12 C11 119.0(2) . .
N3 C13 C12 122.7(2) . .
N3 C13 C14 117.50(19) . .
C12 C13 C14 119.7(2) . .
N2 C14 C9 122.7(2) . .
N2 C14 C13 117.86(19) . .
C9 C14 C13 119.5(2) . .
C16 C15 C12 119.5(2) . .
C16 C15 H15 120.2 . .
C12 C15 H15 120.2 . .
C15 C16 C17 119.3(2) . .
C15 C16 H16 120.3 . .
C17 C16 H16 120.3 . .
N3 C17 C16 123.3(2) . .
N3 C17 H17 118.4 . .
C16 C17 H17 118.4 . .
O1 C18 C25 124.5(2) . .
O1 C18 C19 115.7(2) . .
C25 C18 C19 119.7(2) . .
C24 C19 C20 118.4(2) . .
C24 C19 C18 123.2(2) . .
C20 C19 C18 118.4(2) . .
C21 C20 C19 120.8(2) . .
C21 C20 H20 119.6 . .
C19 C20 H20 119.6 . .
C22 C21 C20 120.0(3) . .
C22 C21 H21 120.0 . .
C20 C21 H21 120.0 . .
C23 C22 C21 119.9(3) . .
C23 C22 H22 120.0 . .
C21 C22 H22 120.0 . .
C22 C23 C24 120.7(3) . .
C22 C23 H23 119.6 . .
C24 C23 H23 119.6 . .
C23 C24 C19 120.1(3) . .
C23 C24 H24 119.9 . .
C19 C24 H24 119.9 . .
C18 C25 C26 124.4(2) . .
C18 C25 H25 117.8 . .
C26 C25 H25 117.8 . .
O2 C26 C25 124.0(2) . .
O2 C26 C27 116.2(2) . .
C25 C26 C27 119.8(2) . .
C32 C27 C28 118.6(2) . .
C32 C27 C26 117.9(2) . .
C28 C27 C26 123.5(2) . .
C29 C28 C27 120.4(3) . .
C29 C28 H28 119.8 . .
C27 C28 H28 119.8 . .
C28 C29 C30 120.5(3) . .
C28 C29 H29 119.8 . .
C30 C29 H29 119.8 . .
C29 C30 C31 120.2(3) . .
C29 C30 H30 119.9 . .
C31 C30 H30 119.9 . .
C30 C31 C32 119.6(3) . .
C30 C31 H31 120.2 . .
C32 C31 H31 120.2 . .
C31 C32 C27 120.7(3) . .
C31 C32 H32 119.7 . .
C27 C32 H32 119.7 . .
O3 C33 C40 124.3(2) . .
O3 C33 C34 116.3(2) . .
C40 C33 C34 119.4(2) . .
C35 C34 C39 118.7(2) . .
C35 C34 C33 118.6(2) . .
C39 C34 C33 122.7(2) . .
C34 C35 C36 120.5(3) . .
C34 C35 H35 119.8 . .
C36 C35 H35 119.8 . .
C37 C36 C35 120.2(3) . .
C37 C36 H36 119.9 . .
C35 C36 H36 119.9 . .
C36 C37 C38 120.2(2) . .
C36 C37 H37 119.9 . .
C38 C37 H37 119.9 . .
C37 C38 C39 120.0(3) . .
C37 C38 H38 120.0 . .
C39 C38 H38 120.0 . .
C38 C39 C34 120.5(2) . .
C38 C39 H39 119.8 . .
C34 C39 H39 119.8 . .
C41 C40 C33 123.3(2) . .
C41 C40 H40 118.3 . .
C33 C40 H40 118.3 . .
O4 C41 C40 123.6(2) . .
O4 C41 C42 115.2(2) . .
C40 C41 C42 121.2(2) . .
C47 C42 C43 117.8(2) . .
C47 C42 C41 118.8(2) . .
C43 C42 C41 123.3(2) . .
C44 C43 C42 120.4(3) . .
C44 C43 H43 119.8 . .
C42 C43 H43 119.8 . .
C45 C44 C43 120.7(3) . .
C45 C44 H44 119.6 . .
C43 C44 H44 119.6 . .
C46 C45 C44 119.7(3) . .
C46 C45 H45 120.1 . .
C44 C45 H45 120.1 . .
C45 C46 C47 119.6(3) . .
C45 C46 H46 120.2 . .
C47 C46 H46 120.2 . .
C42 C47 C46 121.6(3) . .
C42 C47 H47 119.2 . .
C46 C47 H47 119.2 . .

loop_
_geom_bond_atom_site_label_1
_geom_bond_atom_site_label_2
_geom_bond_distance
_geom_bond_site_symmetry_2
Tb1 O4 2.2942(15) .
Tb1 O2 2.3052(17) .
Tb1 O1 2.3134(16) .
Tb1 O3 2.3305(15) .
Tb1 N3 2.5652(17) .
Tb1 N2 2.5809(19) .
Tb1 S2 2.8704(6) .
Tb1 S1 2.8820(6) .
S1 C1 1.719(2) .
S2 C1 1.711(2) .
O1 C18 1.261(3) .
O2 C26 1.257(3) .
O3 C33 1.265(3) .
O4 C41 1.277(3) .
N1 C1 1.345(3) .
N1 C4 1.466(3) .
N1 C2 1.469(3) .
N2 C6 1.327(3) .
N2 C14 1.363(3) .
N3 C17 1.330(3) .
N3 C13 1.354(3) .
C2 C3 1.520(5) .
C2 H2A 0.9700 .
C2 H2B 0.9700 .
C3 H3A 0.9600 .
C3 H3B 0.9600 .
C3 H3C 0.9600 .
C4 C5 1.518(4) .
C4 H4A 0.9700 .
C4 H4B 0.9700 .
C5 H5A 0.9600 .
C5 H5B 0.9600 .
C5 H5C 0.9600 .
C6 C7 1.402(3) .
C6 H6 0.9300 .
C7 C8 1.362(4) .
C7 H7 0.9300 .
C8 C9 1.403(3) .
C8 H8 0.9300 .
C9 C14 1.409(3) .
C9 C10 1.433(4) .
C10 C11 1.343(4) .
C10 H10 0.9300 .
C11 C12 1.425(3) .
C11 H11 0.9300 .
C12 C15 1.407(3) .
C12 C13 1.414(3) .
C13 C14 1.435(3) .
C15 C16 1.360(4) .
C15 H15 0.9300 .
C16 C17 1.395(3) .
C16 H16 0.9300 .
C17 H17 0.9300 .
C18 C25 1.394(3) .
C18 C19 1.504(3) .
C19 C24 1.392(4) .
C19 C20 1.394(3) .
C20 C21 1.384(4) .
C20 H20 0.9300 .
C21 C22 1.377(4) .
C21 H21 0.9300 .
C22 C23 1.368(4) .
C22 H22 0.9300 .
C23 C24 1.387(4) .
C23 H23 0.9300 .
C24 H24 0.9300 .
C25 C26 1.403(3) .
C25 H25 0.9300 .
C26 C27 1.501(3) .
C27 C32 1.389(4) .
C27 C28 1.393(4) .
C28 C29 1.375(4) .
C28 H28 0.9300 .
C29 C30 1.372(5) .
C29 H29 0.9300 .
C30 C31 1.379(5) .
C30 H30 0.9300 .
C31 C32 1.388(4) .
C31 H31 0.9300 .
C32 H32 0.9300 .
C33 C40 1.402(3) .
C33 C34 1.502(3) .
C34 C35 1.386(3) .
C34 C39 1.395(3) .
C35 C36 1.392(3) .
C35 H35 0.9300 .
C36 C37 1.372(4) .
C36 H36 0.9300 .
C37 C38 1.377(4) .
C37 H37 0.9300 .
C38 C39 1.389(3) .
C38 H38 0.9300 .
C39 H39 0.9300 .
C40 C41 1.393(3) .
C40 H40 0.9300 .
C41 C42 1.504(3) .
C42 C47 1.380(3) .
C42 C43 1.385(3) .
C43 C44 1.386(4) .
C43 H43 0.9300 .
C44 C45 1.364(4) .
C44 H44 0.9300 .
C45 C46 1.372(4) .
C45 H45 0.9300 .
C46 C47 1.382(4) .
C46 H46 0.9300 .
C47 H47 0.9300 .

loop_
_geom_torsion_atom_site_label_1
_geom_torsion_atom_site_label_2
_geom_torsion_atom_site_label_3
_geom_torsion_atom_site_label_4
_geom_torsion
_geom_torsion_site_symmetry_1
_geom_torsion_site_symmetry_2
_geom_torsion_site_symmetry_3
_geom_torsion_site_symmetry_4
C4 N1 C1 S2 179.63(19) . . . .
C2 N1 C1 S2 0.7(3) . . . .
C4 N1 C1 S1 0.8(3) . . . .
C2 N1 C1 S1 -178.2(2) . . . .
Tb1 S2 C1 N1 -179.66(18) . . . .
Tb1 S2 C1 S1 -0.76(12) . . . .
Tb1 S1 C1 N1 179.66(18) . . . .
Tb1 S1 C1 S2 0.76(12) . . . .
C1 N1 C2 C3 -90.7(3) . . . .
C4 N1 C2 C3 90.3(3) . . . .
C1 N1 C4 C5 -90.7(3) . . . .
C2 N1 C4 C5 88.2(3) . . . .
C14 N2 C6 C7 -1.0(4) . . . .
Tb1 N2 C6 C7 169.76(18) . . . .
N2 C6 C7 C8 0.4(4) . . . .
C6 C7 C8 C9 0.0(4) . . . .
C7 C8 C9 C14 0.3(4) . . . .
C7 C8 C9 C10 -178.6(2) . . . .
C8 C9 C10 C11 -179.9(3) . . . .
C14 C9 C10 C11 1.2(4) . . . .
C9 C10 C11 C12 2.0(4) . . . .
C10 C11 C12 C15 174.8(3) . . . .
C10 C11 C12 C13 -3.2(4) . . . .
C17 N3 C13 C12 -4.3(3) . . . .
Tb1 N3 C13 C12 165.98(17) . . . .
C17 N3 C13 C14 173.2(2) . . . .
Tb1 N3 C13 C14 -16.5(3) . . . .
C15 C12 C13 N3 0.5(3) . . . .
C11 C12 C13 N3 178.6(2) . . . .
C15 C12 C13 C14 -177.0(2) . . . .
C11 C12 C13 C14 1.1(3) . . . .
C6 N2 C14 C9 1.2(4) . . . .
Tb1 N2 C14 C9 -169.85(17) . . . .
C6 N2 C14 C13 -177.6(2) . . . .
Tb1 N2 C14 C13 11.4(3) . . . .
C8 C9 C14 N2 -0.9(4) . . . .
C10 C9 C14 N2 178.0(2) . . . .
C8 C9 C14 C13 177.9(2) . . . .
C10 C9 C14 C13 -3.2(3) . . . .
N3 C13 C14 N2 3.2(3) . . . .
C12 C13 C14 N2 -179.1(2) . . . .
N3 C13 C14 C9 -175.6(2) . . . .
C12 C13 C14 C9 2.0(3) . . . .
C13 C12 C15 C16 3.5(4) . . . .
C11 C12 C15 C16 -174.5(2) . . . .
C12 C15 C16 C17 -3.7(4) . . . .
C13 N3 C17 C16 4.2(4) . . . .
Tb1 N3 C17 C16 -165.77(19) . . . .
C15 C16 C17 N3 -0.3(4) . . . .
Tb1 O1 C18 C25 -28.0(4) . . . .
Tb1 O1 C18 C19 149.69(17) . . . .
O1 C18 C19 C24 162.7(3) . . . .
C25 C18 C19 C24 -19.5(4) . . . .
O1 C18 C19 C20 -18.0(4) . . . .
C25 C18 C19 C20 159.8(3) . . . .
C24 C19 C20 C21 0.1(4) . . . .
C18 C19 C20 C21 -179.2(3) . . . .
C19 C20 C21 C22 -0.8(5) . . . .
C20 C21 C22 C23 0.7(5) . . . .
C21 C22 C23 C24 0.2(5) . . . .
C22 C23 C24 C19 -0.9(5) . . . .
C20 C19 C24 C23 0.7(5) . . . .
C18 C19 C24 C23 -180.0(3) . . . .
O1 C18 C25 C26 -2.9(4) . . . .
C19 C18 C25 C26 179.6(2) . . . .
Tb1 O2 C26 C25 28.3(4) . . . .
Tb1 O2 C26 C27 -150.42(16) . . . .
C18 C25 C26 O2 2.9(4) . . . .
C18 C25 C26 C27 -178.4(2) . . . .
O2 C26 C27 C32 10.5(3) . . . .
C25 C26 C27 C32 -168.2(2) . . . .
O2 C26 C27 C28 -170.2(2) . . . .
C25 C26 C27 C28 11.0(4) . . . .
C32 C27 C28 C29 0.9(4) . . . .
C26 C27 C28 C29 -178.4(3) . . . .
C27 C28 C29 C30 -1.4(4) . . . .
C28 C29 C30 C31 0.8(5) . . . .
C29 C30 C31 C32 0.3(5) . . . .
C30 C31 C32 C27 -0.8(5) . . . .
C28 C27 C32 C31 0.2(4) . . . .
C26 C27 C32 C31 179.5(3) . . . .
Tb1 O3 C33 C40 11.8(4) . . . .
Tb1 O3 C33 C34 -167.54(15) . . . .
O3 C33 C34 C35 20.7(3) . . . .
C40 C33 C34 C35 -158.6(2) . . . .
O3 C33 C34 C39 -158.7(2) . . . .
C40 C33 C34 C39 22.0(3) . . . .
C39 C34 C35 C36 -0.9(4) . . . .
C33 C34 C35 C36 179.7(2) . . . .
C34 C35 C36 C37 0.8(4) . . . .
C35 C36 C37 C38 -0.2(4) . . . .
C36 C37 C38 C39 -0.3(4) . . . .
C37 C38 C39 C34 0.1(4) . . . .
C35 C34 C39 C38 0.5(4) . . . .
C33 C34 C39 C38 179.9(2) . . . .
O3 C33 C40 C41 7.6(4) . . . .
C34 C33 C40 C41 -173.2(2) . . . .
Tb1 O4 C41 C40 -26.9(3) . . . .
Tb1 O4 C41 C42 153.49(16) . . . .
C33 C40 C41 O4 -0.5(4) . . . .
C33 C40 C41 C42 179.1(2) . . . .
O4 C41 C42 C47 14.1(3) . . . .
C40 C41 C42 C47 -165.5(2) . . . .
O4 C41 C42 C43 -164.8(3) . . . .
C40 C41 C42 C43 15.6(4) . . . .
C47 C42 C43 C44 -2.3(5) . . . .
C41 C42 C43 C44 176.6(3) . . . .
C42 C43 C44 C45 -0.6(5) . . . .
C43 C44 C45 C46 2.7(6) . . . .
C44 C45 C46 C47 -1.8(5) . . . .
C43 C42 C47 C46 3.2(4) . . . .
C41 C42 C47 C46 -175.7(3) . . . .
C45 C46 C47 C42 -1.2(5) . . . .
